data_2239992
loop_
_publ_author_name
'Comanescu, Cezar-Catalin'
'Oliver, Allen G.'

_publ_section_title
;
 Crystal structure of
 <i>catena</i>-poly[[potassium-tri-\m-dimethylacetamide-\k^6^<i>O</i>:<i>O</i>]
 iodide]
;
_journal_coeditor_code ZL2601
_journal_issue 10
_journal_name_full 'Acta Crystallographica Section E'
_journal_page_first 196
_journal_page_last 198
_journal_paper_doi 10.1107/S1600536814020005
_journal_volume 70
_journal_year 2014
_chemical_formula_iupac '[K (C4 H9 N O)3] I'
_chemical_formula_moiety 'C12 H27 K1 N3 O3 +, I-'
_chemical_formula_sum 'C12 H27 I K N3 O3'
_chemical_formula_weight 427.365
_chemical_name_systematic
;
<i>catena</i>-Poly[[potassium-tri-\m-dimethylacetamide-\k^6^<i>O</i>:<i>O</i>]
iodide]
;
_space_group_crystal_system trigonal
_space_group_IT_number 147
_space_group_name_Hall '-P 3'
_space_group_name_H-M_alt 'P -3'
_symmetry_space_group_name_Hall '-P 3'
_symmetry_space_group_name_H-M 'P -3'
_atom_sites_solution_hydrogens geom
_atom_sites_solution_primary direct
_atom_sites_solution_secondary difmap
_audit_creation_method SHELXL-2013
_cell_angle_alpha 90
_cell_angle_beta 90
_cell_angle_gamma 120
_cell_formula_units_Z 2
_cell_length_a 11.9776(8)
_cell_length_b 11.9776(8)
_cell_length_c 7.3455(7)
_cell_measurement_reflns_used 7529
_cell_measurement_temperature 120(2)
_cell_measurement_theta_max 26.25
_cell_measurement_theta_min 2.72
_cell_volume 912.62(12)
_computing_cell_refinement 'SAINT (Bruker, 2012)'
_computing_data_collection 'APEXII (Bruker, 2012)'
_computing_data_reduction 'SAINT (Bruker, 2012)'
_computing_molecular_graphics 'XP in SHELXTL (Sheldrick, 2008)'
_computing_publication_material 'publCIF (Westrip, 2010)'
_computing_structure_refinement 'SHELXL2013 (Sheldrick, 2008)'
_computing_structure_solution 'SHELXS97 (Sheldrick, 2008)'
_diffrn_ambient_temperature 120(2)
_diffrn_detector_area_resol_mean 8.33
_diffrn_measured_fraction_theta_full 1.000
_diffrn_measured_fraction_theta_max 1.000
_diffrn_measurement_device_type 'Bruker APEX'
_diffrn_measurement_method 'combination of \w and \f-scans '
_diffrn_radiation_monochromator graphite
_diffrn_radiation_source 'fine-focus sealed tube'
_diffrn_radiation_type MoK\a
_diffrn_radiation_wavelength 0.71073
_diffrn_reflns_av_R_equivalents 0.0256
_diffrn_reflns_limit_h_max 14
_diffrn_reflns_limit_h_min -14
_diffrn_reflns_limit_k_max 14
_diffrn_reflns_limit_k_min -14
_diffrn_reflns_limit_l_max 9
_diffrn_reflns_limit_l_min -9
_diffrn_reflns_number 11940
_diffrn_reflns_theta_full 25.242
_diffrn_reflns_theta_max 26.265
_diffrn_reflns_theta_min 1.963
_exptl_absorpt_coefficient_mu 1.992
_exptl_absorpt_correction_T_max 0.7454
_exptl_absorpt_correction_T_min 0.6152
_exptl_absorpt_correction_type multi-scan
_exptl_absorpt_process_details '(SADABS; Bruker, 2012)'
_exptl_crystal_colour colorless
_exptl_crystal_density_diffrn 1.555
_exptl_crystal_description block
_exptl_crystal_F_000 432
_exptl_crystal_size_max 0.200
_exptl_crystal_size_mid 0.090
_exptl_crystal_size_min 0.060
_refine_diff_density_max 1.135
_refine_diff_density_min -0.432
_refine_ls_extinction_method none
_refine_ls_goodness_of_fit_ref 1.065
_refine_ls_hydrogen_treatment constr
_refine_ls_matrix_type full
_refine_ls_number_parameters 65
_refine_ls_number_reflns 1248
_refine_ls_number_restraints 0
_refine_ls_restrained_S_all 1.065
_refine_ls_R_factor_all 0.0252
_refine_ls_R_factor_gt 0.0240
_refine_ls_shift/su_max 0.001
_refine_ls_shift/su_mean 0.000
_refine_ls_structure_factor_coef Fsqd
_refine_ls_weighting_details 'w=1/[\s^2^(Fo^2^)+(0.0227P)^2^+1.7319P] where P=(Fo^2^+2Fc^2^)/3'
_refine_ls_weighting_scheme calc
_refine_ls_wR_factor_gt 0.0586
_refine_ls_wR_factor_ref 0.0594
_reflns_number_gt 1194
_reflns_number_total 1248
_reflns_threshold_expression I>2\s(I)
_cod_data_source_file zl2601sup1.cif
_cod_data_source_block I
_cod_original_cell_volume 912.62(15)
_cod_original_formula_sum 'C12 H27 I1 K1 N3 O3'
_cod_database_code 2239992
_cod_database_fobs_code 2239992
_shelx_space_group_comment
;
The symmetry employed for this shelxl refinement is uniquely defined
by the following loop, which should always be used as a source of
symmetry information in preference to the above space-group names.
They are only intended as comments.
;
_shelx_estimated_absorpt_t_min 0.691
_shelx_estimated_absorpt_t_max 0.890
_shelxl_version_number .2013

loop_
_space_group_symop_operation_xyz
'x, y, z'
'-y, x-y, z'
'-x+y, -x, z'
'-x, -y, -z'
'y, -x+y, -z'
'x-y, x, -z'

loop_
_atom_site_type_symbol
_atom_site_label
_atom_site_fract_x
_atom_site_fract_y
_atom_site_fract_z
_atom_site_U_iso_or_equiv
_atom_site_adp_type
_atom_site_calc_flag
_atom_site_occupancy
I I1 0.6667 0.3333 0.83886(4) 0.02490(11) Uani d 1
K K1 0.0000 0.0000 0.0000 0.0172(2) Uani d 1
O O1 0.18933(16) 0.14411(16) 0.2481(2) 0.0229(4) Uani d 1
N N1 0.3896(2) 0.2882(2) 0.3421(3) 0.0262(5) Uani d 1
C C1 0.3288(3) 0.3114(3) 0.0349(3) 0.0281(5) Uani d 1
H H1A 0.4093 0.3202 -0.0125 0.042 Uiso calc 1
H H1B 0.3388 0.3971 0.0517 0.042 Uiso calc 1
H H1C 0.2588 0.2620 -0.0516 0.042 Uiso calc 1
K K2 0.0000 0.0000 0.5000 0.0227(3) Uani d 1
C C2 0.2970(2) 0.2414(2) 0.2163(3) 0.0249(5) Uani d 1
C C3 0.5155(3) 0.4036(3) 0.3094(4) 0.0320(6) Uani d 1
H H3A 0.5574 0.3884 0.2054 0.048 Uiso calc 1
H H3B 0.5697 0.4223 0.4178 0.048 Uiso calc 1
H H3C 0.5033 0.4770 0.2830 0.048 Uiso calc 1
C C4 0.3621(3) 0.2247(3) 0.5200(4) 0.0315(6) Uani d 1
H H4A 0.3164 0.1310 0.5031 0.047 Uiso calc 1
H H4B 0.3083 0.2488 0.5913 0.047 Uiso calc 1
H H4C 0.4432 0.2516 0.5848 0.047 Uiso calc 1

loop_
_atom_site_aniso_label
_atom_site_aniso_U_11
_atom_site_aniso_U_22
_atom_site_aniso_U_33
_atom_site_aniso_U_12
_atom_site_aniso_U_13
_atom_site_aniso_U_23
I1 0.02578(13) 0.02578(13) 0.02315(16) 0.01289(6) 0.000 0.000
K1 0.0195(4) 0.0195(4) 0.0126(5) 0.00975(18) 0.000 0.000
O1 0.0183(8) 0.0237(9) 0.0202(8) 0.0057(7) -0.0003(6) -0.0034(7)
N1 0.0242(11) 0.0271(11) 0.0237(10) 0.0100(9) 0.0003(8) -0.0003(8)
C1 0.0284(13) 0.0352(14) 0.0196(12) 0.0152(11) 0.0012(10) 0.0047(10)
K2 0.0278(4) 0.0278(4) 0.0123(5) 0.0139(2) 0.000 0.000
C2 0.0291(13) 0.0286(13) 0.0223(12) 0.0185(11) 0.0013(10) -0.0037(10)
C3 0.0212(12) 0.0280(13) 0.0336(14) 0.0025(11) 0.0023(10) -0.0045(11)
C4 0.0325(14) 0.0321(14) 0.0218(12) 0.0100(12) -0.0043(11) 0.0038(10)

loop_
_atom_type_symbol
_atom_type_description
_atom_type_scat_dispersion_real
_atom_type_scat_dispersion_imag
_atom_type_scat_source
C C 0.0033 0.0016 'International Tables Vol C Tables 4.2.6.8 and 6.1.1.4'
H H 0.0000 0.0000 'International Tables Vol C Tables 4.2.6.8 and 6.1.1.4'
N N 0.0061 0.0033 'International Tables Vol C Tables 4.2.6.8 and 6.1.1.4'
O O 0.0106 0.0060 'International Tables Vol C Tables 4.2.6.8 and 6.1.1.4'
I I -0.4742 1.8119 'International Tables Vol C Tables 4.2.6.8 and 6.1.1.4'
K K 0.2009 0.2494 'International Tables Vol C Tables 4.2.6.8 and 6.1.1.4'

loop_
_geom_angle_atom_site_label_1
_geom_angle_atom_site_label_2
_geom_angle_atom_site_label_3
_geom_angle_site_symmetry_1
_geom_angle_site_symmetry_3
_geom_angle
_geom_angle_publ_flag
O1 K1 O1 4 5 80.70(5) ?
O1 K1 O1 4 2 99.30(5) ?
O1 K1 O1 5 2 180.00(7) ?
O1 K1 O1 4 6 80.70(5) ?
O1 K1 O1 5 6 80.70(5) ?
O1 K1 O1 2 6 99.30(5) ?
O1 K1 O1 4 3 99.30(5) ?
O1 K1 O1 5 3 99.30(5) ?
O1 K1 O1 2 3 80.70(5) ?
O1 K1 O1 6 3 180.00(7) ?
O1 K1 O1 4 . 180.0 y
O1 K1 O1 5 . 99.30(5) y
O1 K1 O1 2 . 80.70(5) y
O1 K1 O1 6 . 99.30(5) ?
O1 K1 O1 3 . 80.70(5) ?
O1 K1 K2 4 1_554 48.39(3) ?
O1 K1 K2 5 1_554 48.39(3) ?
O1 K1 K2 2 1_554 131.61(3) ?
O1 K1 K2 6 1_554 48.39(3) ?
O1 K1 K2 3 1_554 131.61(3) ?
O1 K1 K2 . 1_554 131.61(3) ?
O1 K1 K2 4 . 131.61(3) ?
O1 K1 K2 5 . 131.61(3) ?
O1 K1 K2 2 . 48.39(3) ?
O1 K1 K2 6 . 131.61(3) ?
O1 K1 K2 3 . 48.39(3) ?
O1 K1 K2 . . 48.39(3) ?
K2 K1 K2 1_554 . 180.0 ?
C2 O1 K1 . . 127.11(15) ?
C2 O1 K2 . . 147.87(15) ?
K1 O1 K2 . . 83.67(5) ?
C2 N1 C4 . . 118.5(2) ?
C2 N1 C3 . . 121.9(2) ?
C4 N1 C3 . . 119.6(2) ?
C2 C1 H1A . . 109.5 ?
C2 C1 H1B . . 109.5 ?
H1A C1 H1B . . 109.5 ?
C2 C1 H1C . . 109.5 ?
H1A C1 H1C . . 109.5 ?
H1B C1 H1C . . 109.5 ?
O1 K2 O1 6_556 3 180.0 ?
O1 K2 O1 6_556 5_556 80.03(5) ?
O1 K2 O1 3 5_556 99.97(5) ?
O1 K2 O1 6_556 2 99.97(5) ?
O1 K2 O1 3 2 80.03(5) ?
O1 K2 O1 5_556 2 180.0 ?
O1 K2 O1 6_556 4_556 80.03(5) ?
O1 K2 O1 3 4_556 99.97(5) ?
O1 K2 O1 5_556 4_556 80.03(5) ?
O1 K2 O1 2 4_556 99.97(5) ?
O1 K2 O1 6_556 . 99.97(5) ?
O1 K2 O1 3 . 80.03(5) ?
O1 K2 O1 5_556 . 99.96(5) ?
O1 K2 O1 2 . 80.04(5) ?
O1 K2 O1 4_556 . 180.0 ?
O1 K2 K1 6_556 . 132.06(3) ?
O1 K2 K1 3 . 47.94(3) ?
O1 K2 K1 5_556 . 132.06(3) ?
O1 K2 K1 2 . 47.94(3) ?
O1 K2 K1 4_556 . 132.06(3) ?
O1 K2 K1 . . 47.94(3) ?
O1 K2 K1 6_556 1_556 47.94(3) ?
O1 K2 K1 3 1_556 132.06(3) ?
O1 K2 K1 5_556 1_556 47.94(3) ?
O1 K2 K1 2 1_556 132.06(3) ?
O1 K2 K1 4_556 1_556 47.94(3) ?
O1 K2 K1 . 1_556 132.06(3) ?
K1 K2 K1 . 1_556 180.0 ?
O1 C2 N1 . . 121.0(2) ?
O1 C2 C1 . . 122.3(2) ?
N1 C2 C1 . . 116.8(2) ?
N1 C3 H3A . . 109.5 ?
N1 C3 H3B . . 109.5 ?
H3A C3 H3B . . 109.5 ?
N1 C3 H3C . . 109.5 ?
H3A C3 H3C . . 109.5 ?
H3B C3 H3C . . 109.5 ?
N1 C4 H4A . . 109.5 ?
N1 C4 H4B . . 109.5 ?
H4A C4 H4B . . 109.5 ?
N1 C4 H4C . . 109.5 ?
H4A C4 H4C . . 109.5 ?
H4B C4 H4C . . 109.5 ?

loop_
_geom_bond_atom_site_label_1
_geom_bond_atom_site_label_2
_geom_bond_site_symmetry_2
_geom_bond_distance
_geom_bond_publ_flag
K1 O1 4 2.7437(16) ?
K1 O1 5 2.7437(16) ?
K1 O1 2 2.7437(16) ?
K1 O1 6 2.7437(16) ?
K1 O1 3 2.7437(16) ?
K1 O1 . 2.7438(16) y
K1 K2 1_554 3.6728(4) ?
K1 K2 . 3.6728(4) y
O1 C2 . 1.254(3) y
O1 K2 . 2.7627(16) y
N1 C2 . 1.333(3) ?
N1 C4 . 1.465(3) ?
N1 C3 . 1.468(3) ?
C1 C2 . 1.517(3) ?
C1 H1A . 0.9800 ?
C1 H1B . 0.9800 ?
C1 H1C . 0.9800 ?
K2 O1 6_556 2.7627(16) ?
K2 O1 3 2.7627(16) ?
K2 O1 5_556 2.7627(16) ?
K2 O1 2 2.7627(16) ?
K2 O1 4_556 2.7627(17) ?
K2 K1 1_556 3.6728(4) ?
C3 H3A . 0.9800 ?
C3 H3B . 0.9800 ?
C3 H3C . 0.9800 ?
C4 H4A . 0.9800 ?
C4 H4B . 0.9800 ?
C4 H4C . 0.9800 ?

loop_
_geom_hbond_atom_site_label_D
_geom_hbond_atom_site_label_H
_geom_hbond_atom_site_label_A
_geom_hbond_site_symmetry_A
_geom_hbond_distance_DH
_geom_hbond_distance_HA
_geom_hbond_distance_DA
_geom_hbond_angle_DHA
C1 H1A I1 1_554 0.98 3.20 4.178(3) 176.9
C3 H3A I1 1_554 0.98 3.20 4.178(3) 173.5
C4 H4C I1 . 0.98 3.00 3.967(3) 170.4

loop_
_geom_torsion_atom_site_label_1
_geom_torsion_atom_site_label_2
_geom_torsion_atom_site_label_3
_geom_torsion_atom_site_label_4
_geom_torsion
K1 O1 C2 N1 -167.19(17)
K2 O1 C2 N1 32.0(4)
K1 O1 C2 C1 12.8(3)
K2 O1 C2 C1 -148.1(2)
C4 N1 C2 O1 -1.0(4)
C3 N1 C2 O1 -178.7(2)
C4 N1 C2 C1 179.0(2)
C3 N1 C2 C1 1.4(4)
